data_7106505
loop_
_publ_author_name
'Chitoshi Kitamura'
'Akira Takenaka'
'Takeshi Kawase'
'Takashi Kobayashi'
'Hiroyoshi Naito'

_publ_section_title
;
 Octaalkyl tetracene-1,2,3,4,7,8,9,10-octacarboxylates: synthesis by
 twofold [2+2+2] cocyclization and crystallochromy
;
_journal_name_full 'Chemical Communications'
_journal_page_first 6653
_journal_page_last 6655
_journal_paper_doi 10.1039/c1cc11655j
_journal_volume 47
_journal_year 2011
_chemical_formula_moiety 'C34 H28 O16'
_chemical_formula_sum 'C34 H28 O16'
_chemical_formula_weight 692.56
_chemical_name_common 'Octamethyl tetracene-1,2,3,4,7,8,9,10-octacarboxylate'
_chemical_name_systematic
;
Octamethyl tetracene-1,2,3,4,7,8,9,10-octacarboxylate
;
_space_group_IT_number 2
_symmetry_cell_setting triclinic
_symmetry_Int_Tables_number 2
_symmetry_space_group_name_Hall '-P 1'
_symmetry_space_group_name_H-M 'P -1'
_atom_sites_solution_hydrogens geom
_atom_sites_solution_primary direct
_audit_creation_method WinGX
_cell_angle_alpha 114.388(8)
_cell_angle_beta 95.781(7)
_cell_angle_gamma 95.404(7)
_cell_formula_units_Z 1
_cell_length_a 5.9021(2)
_cell_length_b 12.0619(3)
_cell_length_c 12.1167(9)
_cell_measurement_reflns_used 2841
_cell_measurement_temperature 200
_cell_measurement_theta_max 68.195
_cell_measurement_theta_min 4.055
_cell_measurement_wavelength 1.54178
_cell_volume 772.81(9)
_computing_cell_refinement 'RAPID AUTO (Rigaku, 2006)'
_computing_data_collection 'RAPID AUTO (Rigaku, 2006)'
_computing_data_reduction 'RAPID AUTO (Rigaku, 2006)'
_computing_molecular_graphics 'Ortep-3 for Windows (Farrugia, 1997)'
_computing_publication_material 'WinGX (Farrugia, 1997)'
_computing_structure_refinement 'SHELXL-97 (Sheldrick, 2008)'
_computing_structure_solution 'SIR2004 Giacovazzo et al, 2005)'
_diffrn_ambient_temperature 200
_diffrn_detector_area_resol_mean 10
_diffrn_measured_fraction_theta_full 0.974
_diffrn_measured_fraction_theta_max 0.974
_diffrn_measurement_device_type 'Rigaku RAXIS-RAPID 191R'
_diffrn_measurement_method '\f and \w'
_diffrn_radiation_monochromator graphite
_diffrn_radiation_probe x-ray
_diffrn_radiation_source 'FR-E rotating anode with Confocal Mirror'
_diffrn_radiation_type CuK\a
_diffrn_radiation_wavelength 1.54178
_diffrn_reflns_av_R_equivalents 0.0521
_diffrn_reflns_av_unetI/netI 0.0538
_diffrn_reflns_limit_h_max 6
_diffrn_reflns_limit_h_min -6
_diffrn_reflns_limit_k_max 14
_diffrn_reflns_limit_k_min -14
_diffrn_reflns_limit_l_max 14
_diffrn_reflns_limit_l_min -14
_diffrn_reflns_number 9625
_diffrn_reflns_theta_full 68.19
_diffrn_reflns_theta_max 68.19
_diffrn_reflns_theta_min 4.05
_diffrn_standards_number 0
_exptl_absorpt_coefficient_mu 1.027
_exptl_absorpt_correction_type none
_exptl_crystal_colour red
_exptl_crystal_density_diffrn 1.488
_exptl_crystal_density_method 'not measured'
_exptl_crystal_description needle
_exptl_crystal_F_000 360
_exptl_crystal_size_max 0.4
_exptl_crystal_size_mid 0.04
_exptl_crystal_size_min 0.01
_refine_diff_density_max 0.254
_refine_diff_density_min -0.264
_refine_diff_density_rms 0.064
_refine_ls_extinction_method none
_refine_ls_goodness_of_fit_ref 1.065
_refine_ls_hydrogen_treatment constr
_refine_ls_matrix_type full
_refine_ls_number_parameters 230
_refine_ls_number_reflns 2764
_refine_ls_number_restraints 0
_refine_ls_restrained_S_all 1.065
_refine_ls_R_factor_all 0.0759
_refine_ls_R_factor_gt 0.0598
_refine_ls_shift/su_max 0
_refine_ls_shift/su_mean 0
_refine_ls_structure_factor_coef Fsqd
_refine_ls_weighting_details 'calc w=1/[\s^2^(Fo^2^)+(0.0792P)^2^+0.4457P] where P=(Fo^2^+2Fc^2^)/3'
_refine_ls_weighting_scheme calc
_refine_ls_wR_factor_gt 0.1593
_refine_ls_wR_factor_ref 0.1686
_reflns_number_gt 2019
_reflns_number_total 2764
_reflns_threshold_expression >2\s(I)
_cod_data_source_file c1cc11655j.txt
_cod_data_source_block meet
_cod_original_cell_volume 772.81(7)
_cod_database_code 7106505

loop_
_symmetry_equiv_pos_as_xyz
'x, y, z'
'-x, -y, -z'

loop_
_atom_site_label
_atom_site_type_symbol
_atom_site_fract_x
_atom_site_fract_y
_atom_site_fract_z
_atom_site_U_iso_or_equiv
_atom_site_adp_type
_atom_site_occupancy
_atom_site_symmetry_multiplicity
_atom_site_calc_flag
_atom_site_refinement_flags
_atom_site_disorder_assembly
_atom_site_disorder_group
C1 C 0.0501(5) 0.1035(2) 0.2315(2) 0.0306(6) Uani 1 1 d . . .
C2 C -0.0564(5) 0.2056(2) 0.2656(2) 0.0309(6) Uani 1 1 d . . .
C3 C -0.0156(5) 0.2910(2) 0.2124(2) 0.0322(6) Uani 1 1 d . . .
C4 C 0.1357(5) 0.2730(2) 0.1310(2) 0.0305(6) Uani 1 1 d . . .
C5 C 0.2547(5) 0.1674(2) 0.0933(2) 0.0307(6) Uani 1 1 d . . .
C6 C 0.2041(5) 0.0784(2) 0.1425(2) 0.0297(6) Uani 1 1 d . . .
C7 C 0.3102(5) -0.0263(2) 0.1038(2) 0.0322(6) Uani 1 1 d . . .
H7 H 0.2734 -0.0863 0.1335 0.039 Uiso 1 1 calc R . .
C8 C 0.4704(5) -0.0460(2) 0.0220(2) 0.0313(6) Uani 1 1 d . . .
C9 C 0.4166(5) 0.1495(2) 0.0144(2) 0.0327(6) Uani 1 1 d . . .
H9 H 0.4516 0.2093 -0.0159 0.039 Uiso 1 1 calc R . .
C10 C 0.0117(5) 0.0127(3) 0.2867(2) 0.0331(6) Uani 1 1 d . . .
C11 C -0.2677(6) -0.1203(3) 0.3177(3) 0.0554(9) Uani 1 1 d . . .
H11A H -0.2008 -0.1955 0.2766 0.083 Uiso 1 1 calc R . .
H11B H -0.4356 -0.1409 0.3064 0.083 Uiso 1 1 calc R . .
H11C H -0.2064 -0.0824 0.4055 0.083 Uiso 1 1 calc R . .
C12 C -0.2272(5) 0.2285(2) 0.3529(3) 0.0336(6) Uani 1 1 d . . .
C13 C -0.3103(7) 0.2187(4) 0.5347(3) 0.0604(10) Uani 1 1 d . . .
H13A H -0.3287 0.3053 0.5787 0.091 Uiso 1 1 calc R . .
H13B H -0.252 0.1878 0.5935 0.091 Uiso 1 1 calc R . .
H13C H -0.4597 0.1703 0.4893 0.091 Uiso 1 1 calc R . .
C14 C -0.1459(5) 0.3990(3) 0.2441(3) 0.0337(7) Uani 1 1 d . . .
C15 C -0.2705(6) 0.5580(3) 0.4052(3) 0.0568(9) Uani 1 1 d . . .
H15A H -0.2416 0.6192 0.3726 0.085 Uiso 1 1 calc R . .
H15B H -0.246 0.5992 0.495 0.085 Uiso 1 1 calc R . .
H15C H -0.4297 0.5162 0.3753 0.085 Uiso 1 1 calc R . .
C16 C 0.1823(5) 0.3637(3) 0.0768(3) 0.0352(7) Uani 1 1 d . . .
C17 C 0.2993(6) 0.5729(3) 0.1232(3) 0.0509(9) Uani 1 1 d . . .
H17A H 0.4668 0.5884 0.1278 0.076 Uiso 1 1 calc R . .
H17B H 0.2454 0.6488 0.176 0.076 Uiso 1 1 calc R . .
H17C H 0.2254 0.5459 0.0383 0.076 Uiso 1 1 calc R . .
O1 O 0.1621(4) -0.0131(2) 0.3424(2) 0.0472(6) Uani 1 1 d . . .
O2 O -0.2087(4) -0.03461(18) 0.26524(18) 0.0416(5) Uani 1 1 d . . .
O3 O -0.4098(4) 0.2608(2) 0.33875(19) 0.0440(5) Uani 1 1 d . . .
O4 O -0.1498(4) 0.20803(19) 0.45018(17) 0.0404(5) Uani 1 1 d . . .
O5 O -0.2615(4) 0.41883(19) 0.16906(19) 0.0426(5) Uani 1 1 d . . .
O6 O -0.1140(4) 0.46861(18) 0.36475(18) 0.0424(5) Uani 1 1 d . . .
O7 O 0.1715(4) 0.3350(2) -0.03145(19) 0.0507(6) Uani 1 1 d . . .
O8 O 0.2406(3) 0.47781(17) 0.16386(18) 0.0383(5) Uani 1 1 d . . .

loop_
_atom_site_aniso_label
_atom_site_aniso_U_11
_atom_site_aniso_U_22
_atom_site_aniso_U_33
_atom_site_aniso_U_23
_atom_site_aniso_U_13
_atom_site_aniso_U_12
C1 0.0315(16) 0.0333(14) 0.0277(14) 0.0146(12) 0.0030(11) 0.0021(11)
C2 0.0271(16) 0.0364(15) 0.0308(14) 0.0157(12) 0.0059(12) 0.0035(11)
C3 0.0332(17) 0.0341(14) 0.0300(14) 0.0144(12) 0.0038(12) 0.0065(12)
C4 0.0324(16) 0.0316(14) 0.0301(14) 0.0155(12) 0.0045(12) 0.0055(11)
C5 0.0339(17) 0.0327(14) 0.0267(13) 0.0144(12) 0.0033(11) 0.0041(12)
C6 0.0312(16) 0.0322(14) 0.0255(13) 0.0126(11) 0.0039(11) 0.0042(11)
C7 0.0385(17) 0.0330(14) 0.0298(14) 0.0179(12) 0.0075(12) 0.0038(12)
C8 0.0376(17) 0.0302(14) 0.0274(14) 0.0137(11) 0.0041(12) 0.0051(12)
C9 0.0409(18) 0.0313(14) 0.0291(14) 0.0159(12) 0.0057(12) 0.0054(12)
C10 0.0346(17) 0.0378(15) 0.0298(14) 0.0155(12) 0.0108(12) 0.0072(12)
C11 0.060(2) 0.059(2) 0.058(2) 0.0385(18) 0.0119(18) -0.0067(17)
C12 0.0346(18) 0.0332(14) 0.0328(15) 0.0132(12) 0.0079(12) 0.0064(12)
C13 0.068(3) 0.084(3) 0.055(2) 0.044(2) 0.0356(19) 0.034(2)
C14 0.0311(17) 0.0367(15) 0.0362(15) 0.0169(13) 0.0104(13) 0.0066(12)
C15 0.054(2) 0.050(2) 0.058(2) 0.0102(17) 0.0144(18) 0.0228(17)
C16 0.0359(18) 0.0374(15) 0.0399(16) 0.0207(13) 0.0121(13) 0.0142(13)
C17 0.062(2) 0.0402(17) 0.062(2) 0.0309(16) 0.0179(18) 0.0087(16)
O1 0.0424(14) 0.0658(15) 0.0548(13) 0.0435(12) 0.0133(11) 0.0166(11)
O2 0.0424(13) 0.0476(12) 0.0397(11) 0.0257(10) 0.0058(10) -0.0036(10)
O3 0.0336(13) 0.0562(13) 0.0474(13) 0.0244(11) 0.0110(10) 0.0148(10)
O4 0.0434(13) 0.0535(12) 0.0345(11) 0.0243(10) 0.0164(9) 0.0185(10)
O5 0.0400(13) 0.0509(13) 0.0450(12) 0.0260(10) 0.0084(10) 0.0157(10)
O6 0.0429(13) 0.0414(11) 0.0381(11) 0.0102(9) 0.0086(10) 0.0144(9)
O7 0.0772(18) 0.0505(13) 0.0382(12) 0.0267(11) 0.0200(11) 0.0256(12)
O8 0.0430(13) 0.0345(11) 0.0420(11) 0.0194(9) 0.0113(9) 0.0073(9)

loop_
_atom_type_symbol
_atom_type_description
_atom_type_scat_dispersion_real
_atom_type_scat_dispersion_imag
_atom_type_scat_source
C C 0.0181 0.0091 'International Tables Vol C Tables 4.2.6.8 and 6.1.1.4'
H H 0 0 'International Tables Vol C Tables 4.2.6.8 and 6.1.1.4'
O O 0.0492 0.0322 'International Tables Vol C Tables 4.2.6.8 and 6.1.1.4'

loop_
_geom_angle_atom_site_label_1
_geom_angle_atom_site_label_2
_geom_angle_atom_site_label_3
_geom_angle
_geom_angle_site_symmetry_1
_geom_angle_site_symmetry_3
_geom_angle_publ_flag
C2 C1 C6 121.4(2) . . ?
C2 C1 C10 121.3(2) . . ?
C6 C1 C10 117.3(2) . . ?
C1 C2 C3 120.2(2) . . ?
C1 C2 C12 121.6(2) . . ?
C3 C2 C12 118.2(2) . . ?
C4 C3 C2 120.3(2) . . ?
C4 C3 C14 119.8(2) . . ?
C2 C3 C14 119.8(2) . . ?
C3 C4 C5 121.5(2) . . ?
C3 C4 C16 120.5(2) . . ?
C5 C4 C16 117.9(2) . . ?
C9 C5 C4 122.6(2) . . ?
C9 C5 C6 119.5(2) . . ?
C4 C5 C6 117.9(2) . . ?
C7 C6 C1 122.6(2) . . ?
C7 C6 C5 118.8(2) . . ?
C1 C6 C5 118.6(2) . . ?
C6 C7 C8 121.9(2) . . ?
C6 C7 H7 119.1 . . ?
C8 C7 H7 119.1 . . ?
C9 C8 C7 122.2(2) 2_655 . ?
C9 C8 C8 118.6(3) 2_655 2_655 ?
C7 C8 C8 119.2(3) . 2_655 ?
C5 C9 C8 121.9(2) . 2_655 ?
C5 C9 H9 119 . . ?
C8 C9 H9 119 2_655 . ?
O1 C10 O2 124.6(3) . . ?
O1 C10 C1 124.3(3) . . ?
O2 C10 C1 111.1(2) . . ?
O2 C11 H11A 109.5 . . ?
O2 C11 H11B 109.5 . . ?
H11A C11 H11B 109.5 . . ?
O2 C11 H11C 109.5 . . ?
H11A C11 H11C 109.5 . . ?
H11B C11 H11C 109.5 . . ?
O3 C12 O4 124.0(3) . . ?
O3 C12 C2 124.8(3) . . ?
O4 C12 C2 111.2(2) . . ?
O4 C13 H13A 109.5 . . ?
O4 C13 H13B 109.5 . . ?
H13A C13 H13B 109.5 . . ?
O4 C13 H13C 109.5 . . ?
H13A C13 H13C 109.5 . . ?
H13B C13 H13C 109.5 . . ?
O5 C14 O6 125.1(3) . . ?
O5 C14 C3 123.5(3) . . ?
O6 C14 C3 111.5(2) . . ?
O6 C15 H15A 109.5 . . ?
O6 C15 H15B 109.5 . . ?
H15A C15 H15B 109.5 . . ?
O6 C15 H15C 109.5 . . ?
H15A C15 H15C 109.5 . . ?
H15B C15 H15C 109.5 . . ?
O7 C16 O8 124.9(3) . . ?
O7 C16 C4 123.9(3) . . ?
O8 C16 C4 111.2(2) . . ?
O8 C17 H17A 109.5 . . ?
O8 C17 H17B 109.5 . . ?
H17A C17 H17B 109.5 . . ?
O8 C17 H17C 109.5 . . ?
H17A C17 H17C 109.5 . . ?
H17B C17 H17C 109.5 . . ?
C10 O2 C11 116.0(2) . . ?
C12 O4 C13 115.1(2) . . ?
C14 O6 C15 114.7(2) . . ?
C16 O8 C17 116.4(2) . . ?

loop_
_geom_bond_atom_site_label_1
_geom_bond_atom_site_label_2
_geom_bond_distance
_geom_bond_site_symmetry_2
_geom_bond_publ_flag
C1 C2 1.363(4) . ?
C1 C6 1.436(4) . ?
C1 C10 1.512(4) . ?
C2 C3 1.438(4) . ?
C2 C12 1.496(4) . ?
C3 C4 1.361(4) . ?
C3 C14 1.506(4) . ?
C4 C5 1.442(4) . ?
C4 C16 1.509(4) . ?
C5 C9 1.388(4) . ?
C5 C6 1.449(4) . ?
C6 C7 1.387(4) . ?
C7 C8 1.403(4) . ?
C7 H7 0.95 . ?
C8 C9 1.400(4) 2_655 ?
C8 C8 1.447(5) 2_655 ?
C9 C8 1.400(4) 2_655 ?
C9 H9 0.95 . ?
C10 O1 1.202(3) . ?
C10 O2 1.325(3) . ?
C11 O2 1.454(3) . ?
C11 H11A 0.98 . ?
C11 H11B 0.98 . ?
C11 H11C 0.98 . ?
C12 O3 1.200(3) . ?
C12 O4 1.346(3) . ?
C13 O4 1.439(4) . ?
C13 H13A 0.98 . ?
C13 H13B 0.98 . ?
C13 H13C 0.98 . ?
C14 O5 1.198(3) . ?
C14 O6 1.334(3) . ?
C15 O6 1.449(4) . ?
C15 H15A 0.98 . ?
C15 H15B 0.98 . ?
C15 H15C 0.98 . ?
C16 O7 1.203(3) . ?
C16 O8 1.329(3) . ?
C17 O8 1.451(3) . ?
C17 H17A 0.98 . ?
C17 H17B 0.98 . ?
C17 H17C 0.98 . ?

loop_
_geom_torsion_atom_site_label_1
_geom_torsion_atom_site_label_2
_geom_torsion_atom_site_label_3
_geom_torsion_atom_site_label_4
_geom_torsion
_geom_torsion_site_symmetry_1
_geom_torsion_site_symmetry_2
_geom_torsion_site_symmetry_3
_geom_torsion_site_symmetry_4
_geom_torsion_publ_flag
C6 C1 C2 C3 0.0(4) . . . . ?
C10 C1 C2 C3 179.5(3) . . . . ?
C6 C1 C2 C12 176.5(2) . . . . ?
C10 C1 C2 C12 -3.9(4) . . . . ?
C1 C2 C3 C4 -2.4(4) . . . . ?
C12 C2 C3 C4 -179.0(2) . . . . ?
C1 C2 C3 C14 175.9(2) . . . . ?
C12 C2 C3 C14 -0.7(4) . . . . ?
C2 C3 C4 C5 1.6(4) . . . . ?
C14 C3 C4 C5 -176.7(2) . . . . ?
C2 C3 C4 C16 -178.9(3) . . . . ?
C14 C3 C4 C16 2.8(4) . . . . ?
C3 C4 C5 C9 -177.4(3) . . . . ?
C16 C4 C5 C9 3.1(4) . . . . ?
C3 C4 C5 C6 1.5(4) . . . . ?
C16 C4 C5 C6 -178.0(3) . . . . ?
C2 C1 C6 C7 -178.3(3) . . . . ?
C10 C1 C6 C7 2.1(4) . . . . ?
C2 C1 C6 C5 3.1(4) . . . . ?
C10 C1 C6 C5 -176.5(2) . . . . ?
C9 C5 C6 C7 -3.5(4) . . . . ?
C4 C5 C6 C7 177.6(2) . . . . ?
C9 C5 C6 C1 175.1(2) . . . . ?
C4 C5 C6 C1 -3.8(4) . . . . ?
C1 C6 C7 C8 -176.3(3) . . . . ?
C5 C6 C7 C8 2.2(4) . . . . ?
C6 C7 C8 C9 177.9(3) . . . 2_655 ?
C6 C7 C8 C8 1.0(5) . . . 2_655 ?
C4 C5 C9 C8 -179.6(2) . . . 2_655 ?
C6 C5 C9 C8 1.6(4) . . . 2_655 ?
C2 C1 C10 O1 -120.6(3) . . . . ?
C6 C1 C10 O1 59.0(4) . . . . ?
C2 C1 C10 O2 59.6(3) . . . . ?
C6 C1 C10 O2 -120.8(3) . . . . ?
C1 C2 C12 O3 -134.3(3) . . . . ?
C3 C2 C12 O3 42.2(4) . . . . ?
C1 C2 C12 O4 45.6(3) . . . . ?
C3 C2 C12 O4 -137.8(3) . . . . ?
C4 C3 C14 O5 55.0(4) . . . . ?
C2 C3 C14 O5 -123.3(3) . . . . ?
C4 C3 C14 O6 -124.5(3) . . . . ?
C2 C3 C14 O6 57.1(3) . . . . ?
C3 C4 C16 O7 -128.4(3) . . . . ?
C5 C4 C16 O7 51.1(4) . . . . ?
C3 C4 C16 O8 52.8(4) . . . . ?
C5 C4 C16 O8 -127.7(3) . . . . ?
O1 C10 O2 C11 2.2(4) . . . . ?
C1 C10 O2 C11 -178.0(2) . . . . ?
O3 C12 O4 C13 4.5(4) . . . . ?
C2 C12 O4 C13 -175.5(3) . . . . ?
O5 C14 O6 C15 13.3(4) . . . . ?
C3 C14 O6 C15 -167.2(3) . . . . ?
O7 C16 O8 C17 -1.3(4) . . . . ?
C4 C16 O8 C17 177.5(2) . . . . ?
